data_4000893
loop_
_publ_author_name
'Todorov, Iliya'
'Chung, Duck Young'
'Claus, Helmut'
'Gray, Kenneth E.'
'Li, Qing&#x2019;an'
'Schleuter, John'
'Bakas, Thomas'
'Douvalis, Alexios P.'
'Gutmann, Matthias'
'Kanatzidis, Mercouri G.'

_publ_section_title
;
 Selective Substitution of Cr in CaFe4As3and Its Effect on the Spin
 Density Wave
;
_journal_issue 17
_journal_name_full 'Chemistry of Materials'
_journal_page_first 4996
_journal_paper_doi 10.1021/cm1012679
_journal_volume 22
_journal_year 2010
_chemical_formula_sum 'As3 Ca Cr0.84 Fe3.16'
_chemical_formula_weight 484.97
_chemical_name_common CaCr0.84Fe3.16As3
_chemical_name_systematic
;
 ?
;
_space_group_IT_number 62
_symmetry_cell_setting orthorhombic
_symmetry_space_group_name_Hall '-P 2ac 2n'
_symmetry_space_group_name_H-M 'P n m a'
_atom_sites_solution_primary direct
_atom_sites_solution_secondary difmap
_audit_creation_method SHELXL-97
_cell_angle_alpha 90.00
_cell_angle_beta 90.00
_cell_angle_gamma 90.00
_cell_formula_units_Z 4
_cell_length_a 12.022(4)
_cell_length_b 3.7211(15)
_cell_length_c 11.652(3)
_cell_measurement_reflns_used 550
_cell_measurement_temperature 300(2)
_cell_volume 521.3(3)
_computing_cell_refinement 'SXD-2001 (Gutmann, 2005)'
_computing_data_collection 'SXD-2001 (Gutmann, 2005)'
_computing_data_reduction 'SXD-2001 (Gutmann, 2005)'
_computing_molecular_graphics 'CrystalMaker 1.3.4, (2006)'
_computing_publication_material 'Bruker SHELXTL'
_computing_structure_refinement 'SHELXL-97 (Sheldrick, 1997)'
_computing_structure_solution 'SHELXS-97 (Sheldrick, 1990)'
_diffrn_ambient_temperature 300(2)
_diffrn_measured_fraction_theta_full 0.203
_diffrn_measured_fraction_theta_max 0.208
_diffrn_measurement_device_type SXD
_diffrn_measurement_method 'time-of-flight LAUE diffraction'
_diffrn_radiation_probe neutron
_diffrn_radiation_source 'ISIS spallation source'
_diffrn_radiation_type neutron
_diffrn_radiation_wavelength 0.35-10.0
_diffrn_reflns_av_R_equivalents 0.0000
_diffrn_reflns_av_sigmaI/netI 0.0962
_diffrn_reflns_limit_h_max 39
_diffrn_reflns_limit_h_min -38
_diffrn_reflns_limit_k_max 3
_diffrn_reflns_limit_k_min -8
_diffrn_reflns_limit_l_max 35
_diffrn_reflns_limit_l_min -30
_diffrn_reflns_number 3549
_diffrn_reflns_theta_full 83.79
_diffrn_reflns_theta_max 83.79
_diffrn_reflns_theta_min 9.03
_exptl_absorpt_coefficient_mu 0.010
_exptl_absorpt_correction_T_max 1.2525
_exptl_absorpt_correction_T_min 1.0208
_exptl_absorpt_correction_type gaussian
_exptl_crystal_colour black
_exptl_crystal_density_diffrn 6.180
_exptl_crystal_density_method 'not measured'
_exptl_crystal_description needle
_exptl_crystal_F_000 229
_exptl_crystal_size_max 6.00
_exptl_crystal_size_mid 1.00
_exptl_crystal_size_min 1.00
_refine_diff_density_max 4.008
_refine_diff_density_min -5.278
_refine_diff_density_rms 0.846
_refine_ls_extinction_coef 0.0044(3)
_refine_ls_extinction_expression Fc^*^=kFc[1+0.001xFc^2^\l^3^/sin(2\q)]^-1/4^
_refine_ls_extinction_method SHELXL
_refine_ls_goodness_of_fit_ref 1.076
_refine_ls_hydrogen_treatment none
_refine_ls_matrix_type full
_refine_ls_number_parameters 51
_refine_ls_number_reflns 3549
_refine_ls_number_restraints 0
_refine_ls_restrained_S_all 1.076
_refine_ls_R_factor_all 0.0803
_refine_ls_R_factor_gt 0.0803
_refine_ls_shift/su_max 0.000
_refine_ls_shift/su_mean 0.000
_refine_ls_structure_factor_coef Fsqd
_refine_ls_weighting_details 'calc w=1/[\s^2^(Fo^2^)+(0.1147P)^2^+27.0736P] where P=(Fo^2^+2Fc^2^)/3'
_refine_ls_weighting_scheme calc
_refine_ls_wR_factor_gt 0.1974
_refine_ls_wR_factor_ref 0.1974
_reflns_number_gt 3549
_reflns_number_total 3549
_reflns_threshold_expression >2sigma(I)
_cod_data_source_file cm1012679_si_003.cif
_cod_data_source_block cacrfe3as3_10n
_cod_depositor_comments
;
The following automatic conversions were performed:

'_symmetry_cell_setting' value 'Orthorhombic' changed to
'orthorhombic' according to
/home/saulius/struct/CIF-dictionaries/cif_core.dic dictionary named
'cif_core.dic' version 2.4.2 from
2011-04-26.

'_exptl_absorpt_correction_type' value 'Gaussian'
changed to 'gaussian' according to
/home/saulius/struct/CIF-dictionaries/cif_core.dic dictionary named
'cif_core.dic' version 2.4.2 from 2011-04-26.

Automatic conversion script
Id: cif_fix_values 1715 2011-07-08 13:25:40Z adriana 
;
_cod_original_cell_volume 521.2(3)
_cod_original_sg_symbol_H-M Pnma
_cod_database_code 4000893

loop_
_symmetry_equiv_pos_as_xyz
'x, y, z'
'-x+1/2, -y, z+1/2'
'x+1/2, -y+1/2, -z+1/2'
'-x, y+1/2, -z'
'-x, -y, -z'
'x-1/2, y, -z-1/2'
'-x-1/2, y-1/2, z-1/2'
'x, -y-1/2, z'

loop_
_atom_site_label
_atom_site_type_symbol
_atom_site_fract_x
_atom_site_fract_y
_atom_site_fract_z
_atom_site_U_iso_or_equiv
_atom_site_adp_type
_atom_site_occupancy
_atom_site_symmetry_multiplicity
_atom_site_calc_flag
_atom_site_refinement_flags
As1 As 0.13272(10) 0.2500 0.07844(15) 0.0026(3) Uani 1 2 d S
As2 As 0.38565(10) 0.2500 0.26181(14) 0.0028(3) Uani 1 2 d S
As3 As 0.10028(9) -0.2500 0.38028(14) 0.0019(3) Uani 1 2 d S
Fe1 Fe 0.18444(7) 0.2500 0.27677(10) 0.0028(2) Uani 1 2 d S
Fe2 Fe 0.19480(7) 0.2500 -0.12193(10) 0.0033(2) Uani 1 2 d S
Fe3 Fe 0.06608(7) -0.2500 -0.03835(10) 0.0024(2) Uani 1 2 d S
Fe4 Fe 0.02134(15) -0.2500 0.1864(2) 0.0035(6) Uani 0.156(13) 2 d SP
Cr4 Cr 0.02134(15) -0.2500 0.1864(2) 0.0035(6) Uani 0.844(13) 2 d SP
Ca1 Ca 0.33817(15) -0.2500 0.0695(2) 0.0034(4) Uani 1 2 d S

loop_
_atom_site_aniso_label
_atom_site_aniso_U_11
_atom_site_aniso_U_22
_atom_site_aniso_U_33
_atom_site_aniso_U_23
_atom_site_aniso_U_13
_atom_site_aniso_U_12
As1 0.0009(3) 0.0044(9) 0.0026(5) 0.000 0.0004(3) 0.000
As2 0.0011(3) 0.0058(10) 0.0015(5) 0.000 -0.0005(3) 0.000
As3 0.0010(3) 0.0029(9) 0.0017(5) 0.000 -0.0002(3) 0.000
Fe1 0.0014(2) 0.0054(7) 0.0015(3) 0.000 -0.0002(2) 0.000
Fe2 0.0015(2) 0.0068(7) 0.0015(3) 0.000 -0.0003(2) 0.000
Fe3 0.0017(2) 0.0042(6) 0.0014(3) 0.000 0.0000(2) 0.000
Fe4 0.0015(5) 0.0060(15) 0.0030(8) 0.000 0.0001(4) 0.000
Cr4 0.0015(5) 0.0060(15) 0.0030(8) 0.000 0.0001(4) 0.000
Ca1 0.0033(5) 0.0035(13) 0.0035(8) 0.000 -0.0004(4) 0.000

loop_
_atom_type_symbol
_atom_type_description
_atom_type_scat_dispersion_real
_atom_type_scat_dispersion_imag
_atom_type_scat_source
As As 0.0000 0.0000 'International Tables Vol C Tables 4.2.6.8 and 6.1.1.4'
Ca Ca 0.0000 0.0000 'International Tables Vol C Tables 4.2.6.8 and 6.1.1.4'
Cr Cr 0.0000 0.0000 'International Tables Vol C Tables 4.2.6.8 and 6.1.1.4'
Fe Fe 0.0000 0.0000 'International Tables Vol C Tables 4.2.6.8 and 6.1.1.4'

loop_
_geom_angle_atom_site_label_1
_geom_angle_atom_site_label_2
_geom_angle_atom_site_label_3
_geom_angle
_geom_angle_site_symmetry_1
_geom_angle_site_symmetry_3
Fe1 As1 Fe3 116.12(7) . 5
Fe1 As1 Fe3 128.59(4) . .
Fe3 As1 Fe3 64.58(4) 5 .
Fe1 As1 Fe3 128.59(4) . 1_565
Fe3 As1 Fe3 64.58(4) 5 1_565
Fe3 As1 Fe3 99.36(7) . 1_565
Fe1 As1 Fe2 147.22(6) . .
Fe3 As1 Fe2 96.67(7) 5 .
Fe3 As1 Fe2 64.46(5) . .
Fe3 As1 Fe2 64.46(5) 1_565 .
Fe1 As1 Fe4 70.64(7) . .
Fe3 As1 Fe4 65.77(5) 5 .
Fe3 As1 Fe4 63.74(6) . .
Fe3 As1 Fe4 129.99(7) 1_565 .
Fe2 As1 Fe4 127.89(6) . .
Fe1 As1 Cr4 70.64(7) . 1_565
Fe3 As1 Cr4 65.77(5) 5 1_565
Fe3 As1 Cr4 129.99(7) . 1_565
Fe3 As1 Cr4 63.74(6) 1_565 1_565
Fe2 As1 Cr4 127.89(6) . 1_565
Fe4 As1 Cr4 90.73(9) . 1_565
Fe1 As1 Fe4 70.64(7) . 1_565
Fe3 As1 Fe4 65.77(5) 5 1_565
Fe3 As1 Fe4 129.99(7) . 1_565
Fe3 As1 Fe4 63.74(6) 1_565 1_565
Fe2 As1 Fe4 127.89(6) . 1_565
Fe4 As1 Fe4 90.73(9) . 1_565
Cr4 As1 Fe4 0.00(12) 1_565 1_565
Fe1 As1 Ca1 79.92(6) . 1_565
Fe3 As1 Ca1 140.99(4) 5 1_565
Fe3 As1 Ca1 134.57(7) . 1_565
Fe3 As1 Ca1 77.58(5) 1_565 1_565
Fe2 As1 Ca1 74.04(6) . 1_565
Fe4 As1 Ca1 148.53(9) . 1_565
Cr4 As1 Ca1 89.83(5) 1_565 1_565
Fe4 As1 Ca1 89.83(5) 1_565 1_565
Fe1 As1 Ca1 79.92(6) . .
Fe3 As1 Ca1 140.99(4) 5 .
Fe3 As1 Ca1 77.58(5) . .
Fe3 As1 Ca1 134.57(7) 1_565 .
Fe2 As1 Ca1 74.04(6) . .
Fe4 As1 Ca1 89.83(5) . .
Cr4 As1 Ca1 148.53(9) 1_565 .
Fe4 As1 Ca1 148.53(9) 1_565 .
Ca1 As1 Ca1 73.93(6) 1_565 .
Fe3 As2 Fe1 99.87(6) 2 .
Fe3 As2 Fe2 64.35(5) 2 2_565
Fe1 As2 Fe2 64.82(4) . 2_565
Fe3 As2 Fe2 64.35(5) 2 2
Fe1 As2 Fe2 64.82(4) . 2
Fe2 As2 Fe2 96.37(7) 2_565 2
Fe3 As2 Cr4 67.36(6) 2 6_666
Fe1 As2 Cr4 128.45(5) . 6_666
Fe2 As2 Cr4 64.85(5) 2_565 6_666
Fe2 As2 Cr4 131.60(9) 2 6_666
Fe3 As2 Fe4 67.36(6) 2 6_666
Fe1 As2 Fe4 128.45(5) . 6_666
Fe2 As2 Fe4 64.85(5) 2_565 6_666
Fe2 As2 Fe4 131.60(9) 2 6_666
Cr4 As2 Fe4 0.00(11) 6_666 6_666
Fe3 As2 Cr4 67.36(6) 2 6_656
Fe1 As2 Cr4 128.45(5) . 6_656
Fe2 As2 Cr4 131.60(9) 2_565 6_656
Fe2 As2 Cr4 64.85(5) 2 6_656
Cr4 As2 Cr4 93.85(8) 6_666 6_656
Fe4 As2 Cr4 93.85(8) 6_666 6_656
Fe3 As2 Fe4 67.36(6) 2 6_656
Fe1 As2 Fe4 128.45(5) . 6_656
Fe2 As2 Fe4 131.60(9) 2_565 6_656
Fe2 As2 Fe4 64.85(5) 2 6_656
Cr4 As2 Fe4 93.85(8) 6_666 6_656
Fe4 As2 Fe4 93.85(8) 6_666 6_656
Cr4 As2 Fe4 0.00(11) 6_656 6_656
Fe3 As2 Ca1 141.17(4) 2 .
Fe1 As2 Ca1 82.09(5) . .
Fe2 As2 Ca1 143.36(6) 2_565 .
Fe2 As2 Ca1 82.41(5) 2 .
Cr4 As2 Ca1 139.47(8) 6_666 .
Fe4 As2 Ca1 139.47(8) 6_666 .
Cr4 As2 Ca1 81.03(6) 6_656 .
Fe4 As2 Ca1 81.03(6) 6_656 .
Fe3 As2 Ca1 141.17(4) 2 1_565
Fe1 As2 Ca1 82.09(5) . 1_565
Fe2 As2 Ca1 82.41(5) 2_565 1_565
Fe2 As2 Ca1 143.36(6) 2 1_565
Cr4 As2 Ca1 81.03(6) 6_666 1_565
Fe4 As2 Ca1 81.03(6) 6_666 1_565
Cr4 As2 Ca1 139.47(8) 6_656 1_565
Fe4 As2 Ca1 139.47(8) 6_656 1_565
Ca1 As2 Ca1 77.65(8) . 1_565
Fe1 As3 Fe1 99.53(7) 1_545 .
Fe1 As3 Fe4 72.82(6) 1_545 .
Fe1 As3 Fe4 72.82(6) . .
Fe1 As3 Fe2 65.15(4) 1_545 2
Fe1 As3 Fe2 65.15(4) . 2
Fe4 As3 Fe2 112.19(8) . 2
Fe1 As3 Ca1 137.74(6) 1_545 2
Fe1 As3 Ca1 77.66(5) . 2
Fe4 As3 Ca1 141.15(4) . 2
Fe2 As3 Ca1 76.07(5) 2 2
Fe1 As3 Ca1 77.66(5) 1_545 2_545
Fe1 As3 Ca1 137.74(6) . 2_545
Fe4 As3 Ca1 141.15(4) . 2_545
Fe2 As3 Ca1 76.07(5) 2 2_545
Ca1 As3 Ca1 77.32(7) 2 2_545
Fe1 As3 Ca1 119.90(4) 1_545 6_556
Fe1 As3 Ca1 119.90(4) . 6_556
Fe4 As3 Ca1 77.73(7) . 6_556
Fe2 As3 Ca1 170.08(9) 2 6_556
Ca1 As3 Ca1 96.27(6) 2 6_556
Ca1 As3 Ca1 96.27(6) 2_545 6_556
As1 Fe1 As2 100.93(6) . .
As1 Fe1 As3 111.72(5) . .
As2 Fe1 As3 116.72(4) . .
As1 Fe1 As3 111.72(5) . 1_565
As2 Fe1 As3 116.72(4) . 1_565
As3 Fe1 As3 99.53(7) . 1_565
As1 Fe1 Fe2 125.09(4) . 2_565
As2 Fe1 Fe2 58.89(3) . 2_565
As3 Fe1 Fe2 123.05(6) . 2_565
As3 Fe1 Fe2 57.91(4) 1_565 2_565
As1 Fe1 Fe2 125.09(4) . 2
As2 Fe1 Fe2 58.89(3) . 2
As3 Fe1 Fe2 57.91(4) . 2
As3 Fe1 Fe2 123.05(6) 1_565 2
Fe2 Fe1 Fe2 89.68(5) 2_565 2
As1 Fe1 Fe4 58.25(5) . .
As2 Fe1 Fe4 130.39(5) . .
As3 Fe1 Fe4 53.80(6) . .
As3 Fe1 Fe4 112.87(6) 1_565 .
Fe2 Fe1 Fe4 170.58(5) 2_565 .
Fe2 Fe1 Fe4 94.71(4) 2 .
As1 Fe1 Cr4 58.25(5) . 1_565
As2 Fe1 Cr4 130.40(5) . 1_565
As3 Fe1 Cr4 112.87(6) . 1_565
As3 Fe1 Cr4 53.80(6) 1_565 1_565
Fe2 Fe1 Cr4 94.71(4) 2_565 1_565
Fe2 Fe1 Cr4 170.58(6) 2 1_565
Fe4 Fe1 Cr4 79.79(6) . 1_565
As1 Fe1 Fe4 58.25(5) . 1_565
As2 Fe1 Fe4 130.40(5) . 1_565
As3 Fe1 Fe4 112.87(6) . 1_565
As3 Fe1 Fe4 53.80(6) 1_565 1_565
Fe2 Fe1 Fe4 94.71(4) 2_565 1_565
Fe2 Fe1 Fe4 170.58(6) 2 1_565
Fe4 Fe1 Fe4 79.79(6) . 1_565
Cr4 Fe1 Fe4 0.00(10) 1_565 1_565
As1 Fe1 Ca1 160.39(5) . 2
As2 Fe1 Ca1 98.68(6) . 2
As3 Fe1 Ca1 58.25(4) . 2
As3 Fe1 Ca1 58.25(4) 1_565 2
Fe2 Fe1 Ca1 66.29(4) 2_565 2
Fe2 Fe1 Ca1 66.29(4) 2 2
Fe4 Fe1 Ca1 107.95(6) . 2
Cr4 Fe1 Ca1 107.95(6) 1_565 2
Fe4 Fe1 Ca1 107.95(6) 1_565 2
As1 Fe1 Ca1 58.71(5) . 1_565
As2 Fe1 Ca1 55.54(5) . 1_565
As3 Fe1 Ca1 161.59(4) . 1_565
As3 Fe1 Ca1 98.74(4) 1_565 1_565
Fe2 Fe1 Ca1 69.50(5) 2_565 1_565
Fe2 Fe1 Ca1 112.69(5) 2 1_565
Fe4 Fe1 Ca1 116.05(7) . 1_565
Cr4 Fe1 Ca1 76.69(5) 1_565 1_565
Fe4 Fe1 Ca1 76.69(5) 1_565 1_565
Ca1 Fe1 Ca1 135.76(4) 2 1_565
As1 Fe2 As3 107.13(6) . 2_554
As1 Fe2 As2 113.51(5) . 2_554
As3 Fe2 As2 113.14(5) 2_554 2_554
As1 Fe2 As2 113.51(5) . 2_564
As3 Fe2 As2 113.14(5) 2_554 2_564
As2 Fe2 As2 96.37(7) 2_554 2_564
As1 Fe2 Fe3 57.57(3) . .
As3 Fe2 Fe3 126.11(4) 2_554 .
As2 Fe2 Fe3 56.03(5) 2_554 .
As2 Fe2 Fe3 120.29(5) 2_564 .
As1 Fe2 Fe3 57.57(3) . 1_565
As3 Fe2 Fe3 126.11(4) 2_554 1_565
As2 Fe2 Fe3 120.29(5) 2_554 1_565
As2 Fe2 Fe3 56.03(5) 2_564 1_565
Fe3 Fe2 Fe3 91.00(5) . 1_565
As1 Fe2 Fe1 126.41(4) . 2_564
As3 Fe2 Fe1 56.94(4) 2_554 2_564
As2 Fe2 Fe1 119.73(6) 2_554 2_564
As2 Fe2 Fe1 56.28(4) 2_564 2_564
Fe3 Fe2 Fe1 175.08(6) . 2_564
Fe3 Fe2 Fe1 89.45(3) 1_565 2_564
As1 Fe2 Fe1 126.41(4) . 2_554
As3 Fe2 Fe1 56.94(4) 2_554 2_554
As2 Fe2 Fe1 56.28(4) 2_554 2_554
As2 Fe2 Fe1 119.73(6) 2_564 2_554
Fe3 Fe2 Fe1 89.45(3) . 2_554
Fe3 Fe2 Fe1 175.08(6) 1_565 2_554
Fe1 Fe2 Fe1 89.68(5) 2_564 2_554
As1 Fe2 Cr4 88.39(7) . 5
As3 Fe2 Cr4 164.48(8) 2_554 5
As2 Fe2 Cr4 58.48(4) 2_554 5
As2 Fe2 Cr4 58.48(4) 2_564 5
Fe3 Fe2 Cr4 62.21(4) . 5
Fe3 Fe2 Cr4 62.21(4) 1_565 5
Fe1 Fe2 Cr4 113.85(5) 2_564 5
Fe1 Fe2 Cr4 113.85(5) 2_554 5
As1 Fe2 Fe4 88.39(7) . 5
As3 Fe2 Fe4 164.48(8) 2_554 5
As2 Fe2 Fe4 58.48(4) 2_554 5
As2 Fe2 Fe4 58.48(4) 2_564 5
Fe3 Fe2 Fe4 62.21(4) . 5
Fe3 Fe2 Fe4 62.21(4) 1_565 5
Fe1 Fe2 Fe4 113.85(5) 2_564 5
Fe1 Fe2 Fe4 113.85(5) 2_554 5
Cr4 Fe2 Fe4 0.00(10) 5 5
As1 Fe2 Ca1 61.73(5) . 1_565
As3 Fe2 Ca1 58.86(5) 2_554 1_565
As2 Fe2 Ca1 165.15(4) 2_554 1_565
As2 Fe2 Ca1 98.37(4) 2_564 1_565
Fe3 Fe2 Ca1 116.68(6) . 1_565
Fe3 Fe2 Ca1 70.32(4) 1_565 1_565
Fe1 Fe2 Ca1 68.05(5) 2_564 1_565
Fe1 Fe2 Ca1 113.77(5) 2_554 1_565
Cr4 Fe2 Ca1 132.35(5) 5 1_565
Fe4 Fe2 Ca1 132.35(5) 5 1_565
As1 Fe2 Ca1 61.73(5) . .
As3 Fe2 Ca1 58.86(5) 2_554 .
As2 Fe2 Ca1 98.37(4) 2_554 .
As2 Fe2 Ca1 165.15(4) 2_564 .
Fe3 Fe2 Ca1 70.32(4) . .
Fe3 Fe2 Ca1 116.68(6) 1_565 .
Fe1 Fe2 Ca1 113.77(5) 2_564 .
Fe1 Fe2 Ca1 68.05(5) 2_554 .
Cr4 Fe2 Ca1 132.35(5) 5 .
Fe4 Fe2 Ca1 132.35(5) 5 .
Ca1 Fe2 Ca1 66.85(5) 1_565 .
As2 Fe3 As1 92.93(7) 2_554 5
As2 Fe3 As1 117.50(5) 2_554 .
As1 Fe3 As1 115.42(4) 5 .
As2 Fe3 As1 117.50(5) 2_554 1_545
As1 Fe3 As1 115.42(4) 5 1_545
As1 Fe3 As1 99.36(7) . 1_545
As2 Fe3 Fe3 118.71(6) 2_554 5_545
As1 Fe3 Fe3 57.80(4) 5 5_545
As1 Fe3 Fe3 123.61(8) . 5_545
As1 Fe3 Fe3 57.61(4) 1_545 5_545
As2 Fe3 Fe3 118.71(6) 2_554 5
As1 Fe3 Fe3 57.80(4) 5 5
As1 Fe3 Fe3 57.61(4) . 5
As1 Fe3 Fe3 123.61(8) 1_545 5
Fe3 Fe3 Fe3 91.17(6) 5_545 5
As2 Fe3 Fe2 59.62(4) 2_554 1_545
As1 Fe3 Fe2 120.70(5) 5 1_545
As1 Fe3 Fe2 123.86(5) . 1_545
As1 Fe3 Fe2 57.97(5) 1_545 1_545
Fe3 Fe3 Fe2 88.88(3) 5_545 1_545
Fe3 Fe3 Fe2 178.01(8) 5 1_545
As2 Fe3 Fe2 59.62(4) 2_554 .
As1 Fe3 Fe2 120.70(5) 5 .
As1 Fe3 Fe2 57.97(5) . .
As1 Fe3 Fe2 123.86(5) 1_545 .
Fe3 Fe3 Fe2 178.01(8) 5_545 .
Fe3 Fe3 Fe2 88.88(3) 5 .
Fe2 Fe3 Fe2 91.00(5) 1_545 .
As2 Fe3 Fe4 177.62(6) 2_554 .
As1 Fe3 Fe4 89.45(7) 5 .
As1 Fe3 Fe4 61.31(5) . .
As1 Fe3 Fe4 61.31(5) 1_545 .
Fe3 Fe3 Fe4 62.69(5) 5_545 .
Fe3 Fe3 Fe4 62.69(5) 5 .
Fe2 Fe3 Fe4 119.02(4) 1_545 .
Fe2 Fe3 Fe4 119.02(4) . .
As2 Fe3 Cr4 58.88(5) 2_554 5_545
As1 Fe3 Cr4 60.26(5) 5 5_545
As1 Fe3 Cr4 172.95(5) . 5_545
As1 Fe3 Cr4 87.67(5) 1_545 5_545
Fe3 Fe3 Cr4 59.87(6) 5_545 5_545
Fe3 Fe3 Cr4 117.77(7) 5 5_545
Fe2 Fe3 Cr4 60.61(4) 1_545 5_545
Fe2 Fe3 Cr4 118.41(7) . 5_545
Fe4 Fe3 Cr4 122.56(5) . 5_545
As2 Fe3 Fe4 58.88(5) 2_554 5_545
As1 Fe3 Fe4 60.26(5) 5 5_545
As1 Fe3 Fe4 172.95(5) . 5_545
As1 Fe3 Fe4 87.67(5) 1_545 5_545
Fe3 Fe3 Fe4 59.87(6) 5_545 5_545
Fe3 Fe3 Fe4 117.77(7) 5 5_545
Fe2 Fe3 Fe4 60.61(4) 1_545 5_545
Fe2 Fe3 Fe4 118.41(7) . 5_545
Fe4 Fe3 Fe4 122.56(5) . 5_545
Cr4 Fe3 Fe4 0.00(8) 5_545 5_545
As3 Fe4 As2 91.69(8) . 6_546
As3 Fe4 As2 91.69(8) . 6_556
As2 Fe4 As2 93.85(8) 6_546 6_556
As3 Fe4 As1 104.19(7) . 1_545
As2 Fe4 As1 85.54(4) 6_546 1_545
As2 Fe4 As1 164.12(11) 6_556 1_545
As3 Fe4 As1 104.19(7) . .
As2 Fe4 As1 164.12(11) 6_546 .
As2 Fe4 As1 85.54(4) 6_556 .
As1 Fe4 As1 90.73(9) 1_545 .
As3 Fe4 Fe3 145.60(8) . .
As2 Fe4 Fe3 111.17(7) 6_546 .
As2 Fe4 Fe3 111.17(7) 6_556 .
As1 Fe4 Fe3 54.96(6) 1_545 .
As1 Fe4 Fe3 54.96(6) . .
As3 Fe4 Fe2 128.91(9) . 5
As2 Fe4 Fe2 56.67(5) 6_546 5
As2 Fe4 Fe2 56.67(5) 6_556 5
As1 Fe4 Fe2 111.01(7) 1_545 5
As1 Fe4 Fe2 111.01(7) . 5
Fe3 Fe4 Fe2 85.49(7) . 5
As3 Fe4 Fe3 136.66(4) . 5_545
As2 Fe4 Fe3 53.76(5) 6_546 5_545
As2 Fe4 Fe3 113.49(8) 6_556 5_545
As1 Fe4 Fe3 53.97(5) 1_545 5_545
As1 Fe4 Fe3 112.09(10) . 5_545
Fe3 Fe4 Fe3 57.44(5) . 5_545
Fe2 Fe4 Fe3 57.18(4) 5 5_545
As3 Fe4 Fe3 136.66(4) . 5
As2 Fe4 Fe3 113.49(8) 6_546 5
As2 Fe4 Fe3 53.76(5) 6_556 5
As1 Fe4 Fe3 112.09(10) 1_545 5
As1 Fe4 Fe3 53.97(5) . 5
Fe3 Fe4 Fe3 57.44(5) . 5
Fe2 Fe4 Fe3 57.18(4) 5 5
Fe3 Fe4 Fe3 85.30(8) 5_545 5
As3 Fe4 Fe1 53.38(5) . .
As2 Fe4 Fe1 144.62(10) 6_546 .
As2 Fe4 Fe1 83.01(5) 6_556 .
As1 Fe4 Fe1 106.55(7) 1_545 .
As1 Fe4 Fe1 51.10(5) . .
Fe3 Fe4 Fe1 102.69(6) . .
Fe2 Fe4 Fe1 138.60(3) 5 .
Fe3 Fe4 Fe1 157.11(9) 5_545 .
Fe3 Fe4 Fe1 92.99(4) 5 .
As3 Fe4 Fe1 53.38(5) . 1_545
As2 Fe4 Fe1 83.01(5) 6_546 1_545
As2 Fe4 Fe1 144.62(10) 6_556 1_545
As1 Fe4 Fe1 51.10(5) 1_545 1_545
As1 Fe4 Fe1 106.55(7) . 1_545
Fe3 Fe4 Fe1 102.69(6) . 1_545
Fe2 Fe4 Fe1 138.60(3) 5 1_545
Fe3 Fe4 Fe1 92.99(4) 5_545 1_545
Fe3 Fe4 Fe1 157.11(9) 5 1_545
Fe1 Fe4 Fe1 79.79(6) . 1_545
As3 Fe4 Ca1 60.54(7) . 6_556
As2 Fe4 Ca1 54.58(5) 6_546 6_556
As2 Fe4 Ca1 54.58(5) 6_556 6_556
As1 Fe4 Ca1 133.94(5) 1_545 6_556
As1 Fe4 Ca1 133.94(5) . 6_556
Fe3 Fe4 Ca1 153.86(8) . 6_556
Fe2 Fe4 Ca1 68.37(6) 5 6_556
Fe3 Fe4 Ca1 105.21(6) 5_545 6_556
Fe3 Fe4 Ca1 105.21(6) 5 6_556
Fe1 Fe4 Ca1 97.28(7) . 6_556
Fe1 Fe4 Ca1 97.28(7) 1_545 6_556
As2 Ca1 As2 77.65(8) . 1_545
As2 Ca1 As3 154.52(7) . 2_544
As2 Ca1 As3 96.86(4) 1_545 2_544
As2 Ca1 As3 96.86(4) . 2_554
As2 Ca1 As3 154.52(7) 1_545 2_554
As3 Ca1 As3 77.32(7) 2_544 2_554
As2 Ca1 As1 120.34(8) . 1_545
As2 Ca1 As1 75.59(5) 1_545 1_545
As3 Ca1 As1 81.23(5) 2_544 1_545
As3 Ca1 As1 126.79(8) 2_554 1_545
As2 Ca1 As1 75.59(5) . .
As2 Ca1 As1 120.34(8) 1_545 .
As3 Ca1 As1 126.79(8) 2_544 .
As3 Ca1 As1 81.23(5) 2_554 .
As1 Ca1 As1 73.93(6) 1_545 .
As2 Ca1 As3 70.92(5) . 6_656
As2 Ca1 As3 70.92(5) 1_545 6_656
As3 Ca1 As3 83.73(6) 2_544 6_656
As3 Ca1 As3 83.73(6) 2_554 6_656
As1 Ca1 As3 141.15(4) 1_545 6_656
As1 Ca1 As3 141.15(4) . 6_656
As2 Ca1 Fe2 160.40(7) . 1_545
As2 Ca1 Fe2 104.56(4) 1_545 1_545
As3 Ca1 Fe2 45.07(4) 2_544 1_545
As3 Ca1 Fe2 88.97(7) 2_554 1_545
As1 Ca1 Fe2 44.24(4) 1_545 1_545
As1 Ca1 Fe2 86.91(6) . 1_545
As3 Ca1 Fe2 128.48(6) 6_656 1_545
As2 Ca1 Fe2 104.56(4) . .
As2 Ca1 Fe2 160.40(7) 1_545 .
As3 Ca1 Fe2 88.97(7) 2_544 .
As3 Ca1 Fe2 45.07(4) 2_554 .
As1 Ca1 Fe2 86.91(6) 1_545 .
As1 Ca1 Fe2 44.24(4) . .
As3 Ca1 Fe2 128.48(6) 6_656 .
Fe2 Ca1 Fe2 66.85(5) 1_545 .
As2 Ca1 Fe1 140.16(4) . 2_554
As2 Ca1 Fe1 140.16(4) 1_545 2_554
As3 Ca1 Fe1 44.09(4) 2_544 2_554
As3 Ca1 Fe1 44.09(4) 2_554 2_554
As1 Ca1 Fe1 88.29(6) 1_545 2_554
As1 Ca1 Fe1 88.29(6) . 2_554
As3 Ca1 Fe1 105.07(7) 6_656 2_554
Fe2 Ca1 Fe1 45.66(4) 1_545 2_554
Fe2 Ca1 Fe1 45.66(4) . 2_554
As2 Ca1 Fe3 116.76(5) . .
As2 Ca1 Fe3 116.76(5) 1_545 .
As3 Ca1 Fe3 88.07(6) 2_544 .
As3 Ca1 Fe3 88.07(6) 2_554 .
As1 Ca1 Fe3 42.85(4) 1_545 .
As1 Ca1 Fe3 42.85(4) . .
As3 Ca1 Fe3 169.50(9) 6_656 .
Fe2 Ca1 Fe3 44.50(3) 1_545 .
Fe2 Ca1 Fe3 44.50(3) . .
Fe1 Ca1 Fe3 64.43(5) 2_554 .
As2 Ca1 Fe1 42.36(4) . .
As2 Ca1 Fe1 85.15(7) 1_545 .
As3 Ca1 Fe1 162.99(7) 2_544 .
As3 Ca1 Fe1 107.71(3) 2_554 .
As1 Ca1 Fe1 82.95(6) 1_545 .
As1 Ca1 Fe1 41.37(4) . .
As3 Ca1 Fe1 112.71(7) 6_656 .
Fe2 Ca1 Fe1 118.05(6) 1_545 .
Fe2 Ca1 Fe1 83.99(4) . .
Fe1 Ca1 Fe1 129.35(5) 2_554 .
Fe3 Ca1 Fe1 76.05(5) . .

loop_
_geom_bond_atom_site_label_1
_geom_bond_atom_site_label_2
_geom_bond_distance
_geom_bond_site_symmetry_2
As1 Fe1 2.393(2) .
As1 Fe3 2.4354(17) 5
As1 Fe3 2.4403(14) .
As1 Fe3 2.4403(14) 1_565
As1 Fe2 2.451(2) .
As1 Fe4 2.615(2) .
As1 Cr4 2.615(2) 1_565
As1 Fe4 2.615(2) 1_565
As1 Ca1 3.0940(19) 1_565
As1 Ca1 3.0940(19) .
As2 Fe3 2.400(2) 2
As2 Fe1 2.4253(17) .
As2 Fe2 2.4964(14) 2_565
As2 Fe2 2.4964(14) 2
As2 Cr4 2.5470(17) 6_666
As2 Fe4 2.5470(17) 6_666
As2 Cr4 2.5470(17) 6_656
As2 Fe4 2.5470(17) 6_656
As2 Ca1 2.968(2) .
As2 Ca1 2.968(2) 1_565
As3 Fe1 2.4371(13) 1_545
As3 Fe1 2.4371(13) .
As3 Fe4 2.450(3) .
As3 Fe2 2.4637(17) 2
As3 Ca1 2.978(2) 2
As3 Ca1 2.978(2) 2_545
As3 Ca1 3.205(2) 6_556
Fe1 As3 2.4371(13) 1_565
Fe1 Fe2 2.6387(12) 2_565
Fe1 Fe2 2.6387(12) 2
Fe1 Fe4 2.9010(18) .
Fe1 Cr4 2.9010(18) 1_565
Fe1 Fe4 2.9010(18) 1_565
Fe1 Ca1 3.422(3) 2
Fe1 Ca1 3.565(2) 1_565
Fe2 As3 2.4637(17) 2_554
Fe2 As2 2.4964(14) 2_554
Fe2 As2 2.4964(14) 2_564
Fe2 Fe3 2.6086(11) .
Fe2 Fe3 2.6086(11) 1_565
Fe2 Fe1 2.6387(12) 2_564
Fe2 Fe1 2.6387(12) 2_554
Fe2 Cr4 2.705(2) 5
Fe2 Fe4 2.705(2) 5
Fe2 Ca1 3.378(2) 1_565
Fe2 Ca1 3.378(2) .
Fe3 As2 2.400(2) 2_554
Fe3 As1 2.4354(17) 5
Fe3 As1 2.4403(14) 1_545
Fe3 Fe3 2.6048(14) 5_545
Fe3 Fe3 2.6048(15) 5
Fe3 Fe2 2.6086(11) 1_545
Fe3 Fe4 2.673(3) .
Fe3 Cr4 2.746(2) 5_545
Fe3 Fe4 2.746(2) 5_545
Fe4 As2 2.5470(17) 6_546
Fe4 As2 2.5470(17) 6_556
Fe4 As1 2.615(2) 1_545
Fe4 Fe2 2.705(2) 5
Fe4 Fe3 2.746(2) 5_545
Fe4 Fe3 2.746(2) 5
Fe4 Fe1 2.9010(18) 1_545
Fe4 Ca1 3.597(3) 6_556
Ca1 As2 2.968(2) 1_545
Ca1 As3 2.978(2) 2_544
Ca1 As3 2.978(2) 2_554
Ca1 As1 3.0940(19) 1_545
Ca1 As3 3.205(2) 6_656
Ca1 Fe2 3.378(2) 1_545
Ca1 Fe1 3.422(3) 2_554
